data_4332893
loop_
_publ_author_name
'Nayak, Malabika'
'Koner, Rajesh'
'Lin, Hsin-Huang'
'Fl\"orke, Ulrich'
'Wei, Ho-Hsiang'
'Mohanta, Sasankasekhar'

_publ_section_title
;
 Syntheses, Structures, and Magnetic Properties of Mononuclear CuIIand
 Tetranuclear CuII3MII(M = Cu, Co, or Mn) Compounds Derived
 fromN,N&#x2018;-Ethylenebis(3-ethoxysalicylaldimine):&#x00A0;
 Cocrystallization Due to Potential Encapsulation of Water
;
_journal_issue 26
_journal_name_full 'Inorganic Chemistry'
_journal_page_first 10764
_journal_page_last 10773
_journal_paper_doi 10.1021/ic061049u
_journal_volume 45
_journal_year 2006
_chemical_formula_sum 'C20 H24 Cu N2 O5'
_chemical_formula_weight 435.95
_chemical_name_systematic
;
 ?
;
_space_group_IT_number 60
_symmetry_cell_setting orthorhombic
_symmetry_space_group_name_Hall '-P 2n 2ab'
_symmetry_space_group_name_H-M 'P b c n'
_atom_sites_solution_hydrogens geom
_atom_sites_solution_primary direct
_atom_sites_solution_secondary difmap
_audit_creation_method SHELXL-97
_cell_angle_alpha 90.00
_cell_angle_beta 90.00
_cell_angle_gamma 90.00
_cell_formula_units_Z 4
_cell_length_a 12.800(2)
_cell_length_b 19.804(4)
_cell_length_c 7.660(3)
_cell_measurement_temperature 293(2)
_cell_volume 1941.7(9)
_computing_structure_refinement 'SHELXL-97 (Sheldrick, 1997)'
_diffrn_ambient_temperature 293(2)
_diffrn_measured_fraction_theta_full 1.000
_diffrn_measured_fraction_theta_max 1.000
_diffrn_radiation_monochromator graphite
_diffrn_radiation_source 'fine-focus sealed tube'
_diffrn_radiation_type MoK\a
_diffrn_radiation_wavelength 0.71073
_diffrn_reflns_av_R_equivalents 0.0258
_diffrn_reflns_av_sigmaI/netI 0.0438
_diffrn_reflns_limit_h_max 15
_diffrn_reflns_limit_h_min -1
_diffrn_reflns_limit_k_max 23
_diffrn_reflns_limit_k_min -1
_diffrn_reflns_limit_l_max 9
_diffrn_reflns_limit_l_min -1
_diffrn_reflns_number 1714
_diffrn_reflns_theta_full 24.99
_diffrn_reflns_theta_max 24.99
_diffrn_reflns_theta_min 1.89
_exptl_absorpt_coefficient_mu 1.159
_exptl_crystal_density_diffrn 1.491
_exptl_crystal_density_method 'not measured'
_exptl_crystal_F_000 908
_refine_diff_density_max 0.807
_refine_diff_density_min -0.375
_refine_diff_density_rms 0.067
_refine_ls_extinction_coef 0.0122(12)
_refine_ls_extinction_expression Fc^*^=kFc[1+0.001xFc^2^\l^3^/sin(2\q)]^-1/4^
_refine_ls_extinction_method SHELXL
_refine_ls_goodness_of_fit_ref 1.052
_refine_ls_hydrogen_treatment constr
_refine_ls_matrix_type full
_refine_ls_number_parameters 133
_refine_ls_number_reflns 1713
_refine_ls_number_restraints 0
_refine_ls_restrained_S_all 1.052
_refine_ls_R_factor_all 0.0639
_refine_ls_R_factor_gt 0.0424
_refine_ls_shift/su_max 0.000
_refine_ls_shift/su_mean 0.000
_refine_ls_structure_factor_coef Fsqd
_refine_ls_weighting_details 'calc w=1/[\s^2^(Fo^2^)+(0.0657P)^2^+0.0493P] where P=(Fo^2^+2Fc^2^)/3'
_refine_ls_weighting_scheme calc
_refine_ls_wR_factor_gt 0.1060
_refine_ls_wR_factor_ref 0.1180
_reflns_number_gt 1264
_reflns_number_total 1713
_reflns_threshold_expression >2sigma(I)
_cod_data_source_file ic061049usup1.cif
_cod_data_source_block Cu
_cod_depositor_comments
;
The following automatic conversions were performed:

'_symmetry_cell_setting' value 'Orthorhombic' changed to
'orthorhombic' according to
/home/saulius/struct/CIF-dictionaries/cif_core.dic dictionary named
'cif_core.dic' version 2.4.2 from 2011-04-26.

Automatic conversion script
Id: cif_fix_values 1891 2012-01-12 08:04:46Z andrius 
;
_cod_original_cell_volume 1941.7(8)
_cod_original_sg_symbol_H-M pbcn
_cod_database_code 4332893

loop_
_symmetry_equiv_pos_as_xyz
'x, y, z'
'-x+1/2, -y+1/2, z+1/2'
'-x, y, -z+1/2'
'x+1/2, -y+1/2, -z'
'-x, -y, -z'
'x-1/2, y-1/2, -z-1/2'
'x, -y, z-1/2'
'-x-1/2, y-1/2, z'

loop_
_atom_site_label
_atom_site_type_symbol
_atom_site_fract_x
_atom_site_fract_y
_atom_site_fract_z
_atom_site_U_iso_or_equiv
_atom_site_adp_type
_atom_site_occupancy
_atom_site_symmetry_multiplicity
_atom_site_calc_flag
_atom_site_refinement_flags
Cu Cu 0.0000 0.02468(2) 0.2500 0.0414(2) Uani 1 2 d S
N1 N 0.0902(3) -0.04839(13) 0.3277(4) 0.0536(8) Uani 1 1 d .
C7 C 0.1848(3) -0.04130(19) 0.3843(5) 0.0617(10) Uani 1 1 d .
H7A H 0.2234 -0.0806 0.4011 0.074 Uiso 1 1 calc R
C6 C 0.2356(3) 0.02096(18) 0.4233(5) 0.0546(9) Uani 1 1 d .
C5 C 0.3377(3) 0.0178(2) 0.4956(6) 0.0768(13) Uani 1 1 d .
H5A H 0.3713 -0.0237 0.5047 0.092 Uiso 1 1 calc R
C4 C 0.3866(3) 0.0744(3) 0.5515(6) 0.0813(14) Uani 1 1 d .
H4A H 0.4541 0.0714 0.5957 0.098 Uiso 1 1 calc R
O3 O 0.0000 0.2314(2) 0.2500 0.0987(19) Uani 1 2 d S
O1 O 0.09323(16) 0.09326(10) 0.3309(3) 0.0460(5) Uani 1 1 d .
O2 O 0.18076(18) 0.20098(11) 0.4649(3) 0.0496(6) Uani 1 1 d .
C1 C 0.1854(2) 0.08459(16) 0.4037(4) 0.0449(8) Uani 1 1 d .
C2 C 0.2372(3) 0.14210(17) 0.4736(4) 0.0480(8) Uani 1 1 d .
C3 C 0.3372(3) 0.1374(2) 0.5438(5) 0.0638(10) Uani 1 1 d .
H3A H 0.3709 0.1758 0.5853 0.077 Uiso 1 1 calc R
C10 C 0.1316(4) 0.3096(2) 0.5634(5) 0.0755(12) Uani 1 1 d .
H10A H 0.1536 0.3482 0.6296 0.113 Uiso 1 1 calc R
H10B H 0.0695 0.2910 0.6145 0.113 Uiso 1 1 calc R
H10C H 0.1174 0.3230 0.4453 0.113 Uiso 1 1 calc R
C9 C 0.2159(3) 0.25777(18) 0.5646(5) 0.0606(10) Uani 1 1 d .
H9A H 0.2792 0.2762 0.5137 0.073 Uiso 1 1 calc R
H9B H 0.2311 0.2441 0.6835 0.073 Uiso 1 1 calc R
C8 C 0.0438(3) -0.11560(16) 0.3171(5) 0.0681(12) Uani 1 1 d .
H8A H 0.0163 -0.1285 0.4303 0.082 Uiso 1 1 calc R
H8B H 0.0967 -0.1482 0.2839 0.082 Uiso 1 1 calc R
H31 H -0.040(3) 0.210(2) 0.213(6) 0.078(15) Uiso 1 1 d .

loop_
_atom_site_aniso_label
_atom_site_aniso_U_11
_atom_site_aniso_U_22
_atom_site_aniso_U_33
_atom_site_aniso_U_23
_atom_site_aniso_U_13
_atom_site_aniso_U_12
Cu 0.0441(4) 0.0336(3) 0.0466(4) 0.000 0.0096(3) 0.000
N1 0.064(2) 0.0404(14) 0.0562(17) 0.0057(14) 0.0225(16) 0.0151(14)
C7 0.070(3) 0.056(2) 0.059(2) 0.0089(18) 0.017(2) 0.029(2)
C6 0.050(2) 0.065(2) 0.049(2) 0.0064(17) 0.0090(17) 0.0182(17)
C5 0.053(2) 0.103(4) 0.074(3) 0.010(3) 0.000(2) 0.033(2)
C4 0.039(2) 0.129(4) 0.075(3) 0.011(3) -0.010(2) 0.019(3)
O3 0.096(4) 0.052(3) 0.148(5) 0.000 -0.072(4) 0.000
O1 0.0369(11) 0.0442(12) 0.0568(13) 0.0015(11) -0.0032(11) 0.0034(10)
O2 0.0474(13) 0.0522(13) 0.0493(13) 0.0015(10) -0.0123(11) -0.0080(10)
C1 0.0379(17) 0.060(2) 0.0364(16) 0.0056(15) 0.0052(14) 0.0034(15)
C2 0.0404(19) 0.065(2) 0.0386(17) 0.0106(16) 0.0042(14) 0.0000(16)
C3 0.042(2) 0.098(3) 0.051(2) 0.009(2) -0.0042(17) -0.006(2)
C10 0.100(3) 0.058(2) 0.069(3) -0.010(2) -0.011(2) -0.010(2)
C9 0.069(2) 0.064(2) 0.0490(19) 0.0032(17) -0.0112(18) -0.025(2)
C8 0.093(3) 0.0346(18) 0.077(3) 0.0044(17) 0.037(2) 0.0089(17)

loop_
_atom_type_symbol
_atom_type_description
_atom_type_scat_dispersion_real
_atom_type_scat_dispersion_imag
_atom_type_scat_source
C C 0.0033 0.0016 'International Tables Vol C Tables 4.2.6.8 and 6.1.1.4'
H H 0.0000 0.0000 'International Tables Vol C Tables 4.2.6.8 and 6.1.1.4'
N N 0.0061 0.0033 'International Tables Vol C Tables 4.2.6.8 and 6.1.1.4'
O O 0.0106 0.0060 'International Tables Vol C Tables 4.2.6.8 and 6.1.1.4'
Cu Cu 0.3201 1.2651 'International Tables Vol C Tables 4.2.6.8 and 6.1.1.4'

loop_
_geom_angle_atom_site_label_1
_geom_angle_atom_site_label_2
_geom_angle_atom_site_label_3
_geom_angle
_geom_angle_site_symmetry_1
_geom_angle_site_symmetry_3
O1 Cu O1 89.42(12) . 3
O1 Cu N1 177.19(11) . 3
O1 Cu N1 93.38(12) 3 3
O1 Cu N1 93.38(12) . .
O1 Cu N1 177.19(11) 3 .
N1 Cu N1 83.8(2) 3 .
C7 N1 C8 119.9(3) . .
C7 N1 Cu 125.3(3) . .
C8 N1 Cu 114.8(3) . .
N1 C7 C6 126.2(3) . .
C5 C6 C1 119.7(4) . .
C5 C6 C7 117.6(3) . .
C1 C6 C7 122.6(3) . .
C4 C5 C6 120.9(4) . .
C5 C4 C3 121.0(4) . .
C1 O1 Cu 127.18(19) . .
C2 O2 C9 118.4(3) . .
O1 C1 C6 124.4(3) . .
O1 C1 C2 118.2(3) . .
C6 C1 C2 117.4(3) . .
O2 C2 C3 124.0(3) . .
O2 C2 C1 114.6(3) . .
C3 C2 C1 121.4(3) . .
C2 C3 C4 119.4(4) . .
O2 C9 C10 108.1(3) . .
N1 C8 C8 109.7(2) . 3

loop_
_geom_bond_atom_site_label_1
_geom_bond_atom_site_label_2
_geom_bond_distance
_geom_bond_site_symmetry_2
Cu O1 1.911(2) .
Cu O1 1.911(2) 3
Cu N1 1.945(3) 3
Cu N1 1.945(3) .
N1 C7 1.294(5) .
N1 C8 1.460(4) .
C7 C6 1.425(5) .
C6 C5 1.421(5) .
C6 C1 1.422(4) .
C5 C4 1.353(6) .
C4 C3 1.400(6) .
O1 C1 1.316(4) .
O2 C2 1.373(4) .
O2 C9 1.432(4) .
C1 C2 1.422(4) .
C2 C3 1.391(5) .
C10 C9 1.490(6) .
C8 C8 1.521(9) 3
